data_2104838
loop_
_publ_author_name
'Takayama, Terufumi'
'Mitsumori, Takahiro'
'Kawano, Masaki'
'Sekine, Akiko'
'Uekusa, Hidehiro'
'Ohashi, Yuji'
'Sugawara, Tadashi'

_publ_section_title
;
 Direct observation of arylnitrene formation in the photoreaction of
 arylazide crystals
;
_journal_issue 6
_journal_name_full 'Acta Crystallographica Section B'
_journal_page_first 639
_journal_page_last 646
_journal_paper_doi 10.1107/S0108768110036608
_journal_volume 66
_journal_year 2010
_chemical_formula_moiety 'C8 H8 N4 O'
_chemical_formula_sum 'C8 H8 N4 O'
_chemical_formula_weight 176.18
_chemical_melting_point ?
_chemical_name_common
;
 4-(acetylamino)phenylazide
;
_chemical_name_systematic
;
 4-(acetylamino)phenylazide
;
_space_group_IT_number 61
_symmetry_cell_setting orthorhombic
_symmetry_space_group_name_Hall '-P 2ac 2ab'
_symmetry_space_group_name_H-M 'P b c a'
_atom_sites_solution_hydrogens difmap
_atom_sites_solution_primary direct
_atom_sites_solution_secondary difmap
_audit_creation_method SHELXL-97
_cell_angle_alpha 90.00
_cell_angle_beta 90.00
_cell_angle_gamma 90.00
_cell_formula_units_Z 16
_cell_length_a 7.1342(2)
_cell_length_b 19.2898(5)
_cell_length_c 25.4147(6)
_cell_measurement_temperature 80(2)
_cell_volume 3497.50(16)
_computing_cell_refinement 'Siemens SMART'
_computing_data_collection 'Siemens SMART'
_computing_data_reduction 'Siemens SAINT & SADABS'
_computing_molecular_graphics 'ORTEP3 for Window (Farrugia,1998)'
_computing_publication_material SHELXTL97
_computing_structure_refinement 'SHELXL-97 (Sheldrick, 1997)'
_computing_structure_solution 'SHELXS-97 (Sheldrick, 1990)'
_diffrn_ambient_temperature 80(2)
_diffrn_measured_fraction_theta_full 1.000
_diffrn_measured_fraction_theta_max 1.000
_diffrn_measurement_device_type 'Bruker SMART CCD area detector system'
_diffrn_measurement_method 'omega scans'
_diffrn_radiation_monochromator graphite
_diffrn_radiation_source 'rotating anode'
_diffrn_radiation_type MoK\a
_diffrn_radiation_wavelength 0.71073
_diffrn_reflns_av_R_equivalents 0.0485
_diffrn_reflns_av_sigmaI/netI 0.0215
_diffrn_reflns_limit_h_max 10
_diffrn_reflns_limit_h_min -10
_diffrn_reflns_limit_k_max 27
_diffrn_reflns_limit_k_min -27
_diffrn_reflns_limit_l_max 35
_diffrn_reflns_limit_l_min -35
_diffrn_reflns_number 52542
_diffrn_reflns_theta_full 30.00
_diffrn_reflns_theta_max 30.00
_diffrn_reflns_theta_min 1.60
_exptl_absorpt_coefficient_mu 0.095
_exptl_absorpt_correction_T_max 0.9812
_exptl_absorpt_correction_T_min 0.9720
_exptl_absorpt_correction_type empirical
_exptl_absorpt_process_details 'Program SADABS was used. '
_exptl_crystal_colour pale-brown
_exptl_crystal_density_diffrn 1.338
_exptl_crystal_density_meas ?
_exptl_crystal_density_method 'not measured'
_exptl_crystal_description block
_exptl_crystal_F_000 1472
_exptl_crystal_size_max 0.30
_exptl_crystal_size_mid 0.30
_exptl_crystal_size_min 0.20
_refine_diff_density_max 0.289
_refine_diff_density_min -0.227
_refine_ls_extinction_method none
_refine_ls_goodness_of_fit_ref 1.032
_refine_ls_hydrogen_treatment refxyz
_refine_ls_matrix_type full
_refine_ls_number_parameters 299
_refine_ls_number_reflns 5073
_refine_ls_number_restraints 0
_refine_ls_restrained_S_all 1.032
_refine_ls_R_factor_all 0.0535
_refine_ls_R_factor_gt 0.0402
_refine_ls_shift/su_max 0.001
_refine_ls_shift/su_mean 0.000
_refine_ls_structure_factor_coef Fsqd
_refine_ls_weighting_details 'calc w=1/[\s^2^(Fo^2^)+(0.0607P)^2^+0.7499P] where P=(Fo^2^+2Fc^2^)/3'
_refine_ls_weighting_scheme calc
_refine_ls_wR_factor_gt 0.1051
_refine_ls_wR_factor_ref 0.1120
_reflns_number_gt 4051
_reflns_number_total 5073
_reflns_threshold_expression >2sigma(I)
_cod_data_source_file og5042.cif
_cod_data_source_block 5
_cod_depositor_comments
;
The following automatic conversions were performed:

'_chemical_melting_point' value 'not measured' was changed to '?' -
the value is undefined or not given.

Automatic conversion script
Id: cif_fix_values 1646 2011-03-28 12:23:43Z adriana 

The following automatic conversions were performed:

'_exptl_crystal_density_meas' value 'not measured' was changed to '?'
- the value is perceived as not measured.

Automatic conversion script
Id: cif_fix_values 3008 2015-01-20 13:52:24Z robertas 
;
_cod_original_sg_symbol_H-M Pbca
_cod_database_code 2104838

loop_
_symmetry_equiv_pos_as_xyz
'x, y, z'
'-x+1/2, -y, z+1/2'
'-x, y+1/2, -z+1/2'
'x+1/2, -y+1/2, -z'
'-x, -y, -z'
'x-1/2, y, -z-1/2'
'x, -y-1/2, z-1/2'
'-x-1/2, y-1/2, z'

loop_
_atom_site_type_symbol
_atom_site_label
_atom_site_fract_x
_atom_site_fract_y
_atom_site_fract_z
_atom_site_U_iso_or_equiv
_atom_site_adp_type
_atom_site_calc_flag
_atom_site_refinement_flags
_atom_site_occupancy
_atom_site_disorder_assembly
_atom_site_disorder_group
C C1A 0.94890(15) 0.52561(6) 0.18625(4) 0.0230(2) Uani d . 1 . .
C C2A 1.00458(15) 0.58502(6) 0.15915(5) 0.0245(2) Uani d . 1 . .
C C3A 0.95718(15) 0.59282(5) 0.10640(4) 0.0227(2) Uani d . 1 . .
C C4A 0.85429(14) 0.54136(5) 0.08000(4) 0.0203(2) Uani d . 1 . .
C C5A 0.80172(16) 0.48132(6) 0.10726(5) 0.0239(2) Uani d . 1 . .
C C6A 0.84906(16) 0.47367(6) 0.16027(5) 0.0248(2) Uani d . 1 . .
C C7A 0.73984(15) 0.51002(5) -0.01000(4) 0.0208(2) Uani d . 1 . .
C C8A 0.70987(18) 0.54123(6) -0.06388(5) 0.0255(2) Uani d . 1 . .
N N1A 1.00136(15) 0.52164(5) 0.24082(4) 0.0287(2) Uani d . 1 . .
N N2A 0.92970(14) 0.47388(5) 0.26683(4) 0.0289(2) Uani d . 1 . .
N N3A 0.87409(18) 0.43290(6) 0.29494(5) 0.0413(3) Uani d . 1 . .
N N4A 0.80835(13) 0.55476(5) 0.02668(4) 0.02153(19) Uani d . 1 . .
O O1A 0.70353(12) 0.44858(4) -0.00032(3) 0.02631(18) Uani d . 1 . .
H H2A 1.078(2) 0.6195(8) 0.1772(6) 0.032(4) Uiso d . 1 . .
H H3A 0.9962(19) 0.6336(7) 0.0866(6) 0.029(4) Uiso d . 1 . .
H H4A 0.827(2) 0.5989(8) 0.0164(6) 0.037(4) Uiso d . 1 . .
H H5A 0.732(2) 0.4464(8) 0.0893(6) 0.039(4) Uiso d . 1 . .
H H6A 0.815(2) 0.4316(8) 0.1797(6) 0.034(4) Uiso d . 1 . .
H H81A 0.605(3) 0.5628(12) -0.0657(9) 0.082(7) Uiso d . 1 . .
H H82A 0.709(3) 0.5095(12) -0.0906(9) 0.080(7) Uiso d . 1 . .
H H83A 0.804(3) 0.5729(11) -0.0729(8) 0.071(6) Uiso d . 1 . .
C C1B 0.56862(15) 0.28498(6) -0.19764(4) 0.0223(2) Uani d . 1 . .
C C2B 0.50284(15) 0.34332(6) -0.17090(4) 0.0238(2) Uani d . 1 . .
C C3B 0.53650(15) 0.34964(5) -0.11711(4) 0.0220(2) Uani d . 1 . .
C C4B 0.63423(14) 0.29797(5) -0.08982(4) 0.01911(19) Uani d . 1 . .
C C5B 0.69832(15) 0.23947(5) -0.11696(4) 0.0219(2) Uani d . 1 . .
C C6B 0.66486(15) 0.23291(6) -0.17079(4) 0.0231(2) Uani d . 1 . .
C C7B 0.67871(15) 0.25876(5) 0.00234(4) 0.0212(2) Uani d . 1 . .
C C8B 0.70458(17) 0.28585(6) 0.05767(4) 0.0250(2) Uani d . 1 . .
N N1B 0.52946(15) 0.28251(5) -0.25294(4) 0.0300(2) Uani d . 1 . .
N N2B 0.60526(14) 0.23515(5) -0.27839(4) 0.0277(2) Uani d . 1 . .
N N3B 0.66542(17) 0.19492(6) -0.30653(4) 0.0374(3) Uani d . 1 . .
N N4B 0.66721(13) 0.30869(5) -0.03533(4) 0.02118(18) Uani d . 1 . .
O O1B 0.66694(13) 0.19621(4) -0.00778(3) 0.0312(2) Uani d . 1 . .
H H2B 0.435(2) 0.3787(8) -0.1901(6) 0.035(4) Uiso d . 1 . .
H H3B 0.491(2) 0.3900(8) -0.0984(5) 0.030(4) Uiso d . 1 . .
H H4B 0.669(2) 0.3531(8) -0.0254(6) 0.033(4) Uiso d . 1 . .
H H5B 0.767(2) 0.2047(7) -0.0991(5) 0.029(4) Uiso d . 1 . .
H H6B 0.707(2) 0.1921(8) -0.1901(6) 0.033(4) Uiso d . 1 . .
H H81B 0.819(3) 0.3118(9) 0.0616(7) 0.053(5) Uiso d . 1 . .
H H82B 0.608(3) 0.3175(10) 0.0679(8) 0.064(6) Uiso d . 1 . .
H H83B 0.713(3) 0.2486(10) 0.0826(8) 0.063(6) Uiso d . 1 . .

loop_
_atom_site_aniso_label
_atom_site_aniso_U_11
_atom_site_aniso_U_22
_atom_site_aniso_U_33
_atom_site_aniso_U_12
_atom_site_aniso_U_13
_atom_site_aniso_U_23
C1A 0.0197(5) 0.0240(5) 0.0253(5) 0.0011(4) 0.0007(4) -0.0025(4)
C2A 0.0213(5) 0.0220(5) 0.0300(5) -0.0026(4) 0.0010(4) -0.0053(4)
C3A 0.0216(5) 0.0169(5) 0.0296(5) -0.0025(4) 0.0030(4) -0.0015(4)
C4A 0.0177(4) 0.0173(4) 0.0258(5) 0.0008(4) 0.0010(4) -0.0009(4)
C5A 0.0238(5) 0.0182(5) 0.0298(5) -0.0040(4) -0.0026(4) -0.0003(4)
C6A 0.0247(5) 0.0201(5) 0.0296(5) -0.0028(4) -0.0004(4) 0.0025(4)
C7A 0.0187(4) 0.0174(4) 0.0262(5) 0.0021(4) 0.0029(4) -0.0020(4)
C8A 0.0278(6) 0.0226(5) 0.0262(5) 0.0027(4) 0.0015(4) -0.0001(4)
N1A 0.0297(5) 0.0297(5) 0.0266(5) -0.0034(4) -0.0012(4) -0.0009(4)
N2A 0.0259(5) 0.0312(5) 0.0294(5) 0.0042(4) -0.0035(4) 0.0000(4)
N3A 0.0428(7) 0.0410(6) 0.0401(6) -0.0009(5) -0.0050(5) 0.0120(5)
N4A 0.0238(4) 0.0148(4) 0.0260(4) -0.0009(3) -0.0004(3) 0.0011(3)
O1A 0.0331(4) 0.0164(4) 0.0294(4) -0.0024(3) 0.0016(3) -0.0020(3)
C1B 0.0211(5) 0.0236(5) 0.0223(5) -0.0020(4) -0.0015(4) 0.0018(4)
C2B 0.0220(5) 0.0218(5) 0.0276(5) 0.0029(4) -0.0012(4) 0.0045(4)
C3B 0.0219(5) 0.0173(4) 0.0268(5) 0.0018(4) 0.0018(4) 0.0016(4)
C4B 0.0182(4) 0.0167(4) 0.0225(5) -0.0015(4) 0.0013(4) 0.0021(4)
C5B 0.0231(5) 0.0176(5) 0.0249(5) 0.0031(4) 0.0005(4) 0.0021(4)
C6B 0.0242(5) 0.0195(5) 0.0255(5) 0.0011(4) 0.0015(4) -0.0009(4)
C7B 0.0217(5) 0.0178(5) 0.0241(5) 0.0015(4) 0.0010(4) 0.0026(4)
C8B 0.0291(6) 0.0234(5) 0.0226(5) 0.0042(4) -0.0001(4) 0.0005(4)
N1B 0.0340(6) 0.0306(5) 0.0253(5) 0.0036(4) -0.0047(4) -0.0002(4)
N2B 0.0284(5) 0.0292(5) 0.0256(5) -0.0052(4) -0.0033(4) 0.0009(4)
N3B 0.0426(6) 0.0372(6) 0.0325(5) -0.0045(5) 0.0002(5) -0.0070(4)
N4B 0.0267(4) 0.0150(4) 0.0218(4) 0.0005(3) 0.0006(3) 0.0004(3)
O1B 0.0485(5) 0.0166(4) 0.0286(4) 0.0012(3) -0.0005(4) 0.0027(3)

loop_
_atom_type_symbol
_atom_type_description
_atom_type_scat_dispersion_real
_atom_type_scat_dispersion_imag
_atom_type_scat_source
C C 0.0033 0.0016 'International Tables Vol C Tables 4.2.6.8 and 6.1.1.4'
H H 0.0000 0.0000 'International Tables Vol C Tables 4.2.6.8 and 6.1.1.4'
N N 0.0061 0.0033 'International Tables Vol C Tables 4.2.6.8 and 6.1.1.4'
O O 0.0106 0.0060 'International Tables Vol C Tables 4.2.6.8 and 6.1.1.4'

loop_
_geom_angle_atom_site_label_1
_geom_angle_atom_site_label_2
_geom_angle_atom_site_label_3
_geom_angle_site_symmetry_1
_geom_angle_site_symmetry_3
_geom_angle
_geom_angle_publ_flag
C2A C1A C6A . . 120.10(10) ?
C2A C1A N1A . . 116.48(10) ?
C6A C1A N1A . . 123.41(10) ?
C3A C2A C1A . . 119.72(10) ?
C3A C2A H2A . . 121.2(9) ?
C1A C2A H2A . . 119.1(9) ?
C2A C3A C4A . . 120.73(10) ?
C2A C3A H3A . . 121.1(9) ?
C4A C3A H3A . . 118.2(9) ?
C5A C4A C3A . . 119.19(10) ?
C5A C4A N4A . . 124.16(9) ?
C3A C4A N4A . . 116.64(9) ?
C6A C5A C4A . . 119.98(10) ?
C6A C5A H5A . . 120.9(9) ?
C4A C5A H5A . . 119.1(9) ?
C1A C6A C5A . . 120.26(10) ?
C1A C6A H6A . . 118.8(9) ?
C5A C6A H6A . . 120.9(9) ?
O1A C7A N4A . . 123.10(10) ?
O1A C7A C8A . . 122.15(10) ?
N4A C7A C8A . . 114.76(9) ?
C7A C8A H81A . . 111.5(15) ?
C7A C8A H82A . . 114.0(14) ?
H81A C8A H82A . . 106(2) ?
C7A C8A H83A . . 112.3(13) ?
H81A C8A H83A . . 107.2(19) ?
H82A C8A H83A . . 105.0(18) ?
N2A N1A C1A . . 116.42(10) ?
N3A N2A N1A . . 172.92(13) ?
C7A N4A C4A . . 128.46(9) ?
C7A N4A H4A . . 117.0(10) ?
C4A N4A H4A . . 114.5(10) ?
C6B C1B C2B . . 120.52(10) ?
C6B C1B N1B . . 123.47(10) ?
C2B C1B N1B . . 116.01(9) ?
C3B C2B C1B . . 119.36(10) ?
C3B C2B H2B . . 121.2(9) ?
C1B C2B H2B . . 119.4(9) ?
C2B C3B C4B . . 120.64(10) ?
C2B C3B H3B . . 119.7(8) ?
C4B C3B H3B . . 119.7(8) ?
C5B C4B C3B . . 119.50(10) ?
C5B C4B N4B . . 122.96(9) ?
C3B C4B N4B . . 117.52(9) ?
C6B C5B C4B . . 120.06(10) ?
C6B C5B H5B . . 119.6(8) ?
C4B C5B H5B . . 120.3(8) ?
C5B C6B C1B . . 119.92(10) ?
C5B C6B H6B . . 120.9(9) ?
C1B C6B H6B . . 119.1(9) ?
O1B C7B N4B . . 122.70(10) ?
O1B C7B C8B . . 122.64(10) ?
N4B C7B C8B . . 114.66(9) ?
C7B C8B H81B . . 112.3(11) ?
C7B C8B H82B . . 112.7(12) ?
H81B C8B H82B . . 104.3(15) ?
C7B C8B H83B . . 111.3(11) ?
H81B C8B H83B . . 105.5(16) ?
H82B C8B H83B . . 110.3(16) ?
N2B N1B C1B . . 116.72(10) ?
N3B N2B N1B . . 172.35(12) ?
C7B N4B C4B . . 126.39(9) ?
C7B N4B H4B . . 118.6(10) ?
C4B N4B H4B . . 114.7(10) ?

loop_
_geom_bond_atom_site_label_1
_geom_bond_atom_site_label_2
_geom_bond_site_symmetry_2
_geom_bond_distance
_geom_bond_publ_flag
C1A C2A . 1.3948(16) ?
C1A C6A . 1.3955(15) ?
C1A N1A . 1.4384(15) ?
C2A C3A . 1.3907(16) ?
C2A H2A . 0.961(15) ?
C3A C4A . 1.4051(14) ?
C3A H3A . 0.975(14) ?
C4A C5A . 1.4008(14) ?
C4A N4A . 1.4178(14) ?
C5A C6A . 1.3969(16) ?
C5A H5A . 0.954(16) ?
C6A H6A . 0.979(15) ?
C7A O1A . 1.2377(12) ?
C7A N4A . 1.3613(14) ?
C7A C8A . 1.5110(15) ?
C8A H81A . 0.86(2) ?
C8A H82A . 0.92(2) ?
C8A H83A . 0.93(2) ?
N1A N2A . 1.2439(14) ?
N2A N3A . 1.1368(15) ?
N4A H4A . 0.900(16) ?
C1B C6B . 1.3950(15) ?
C1B C2B . 1.3960(15) ?
C1B N1B . 1.4338(14) ?
C2B C3B . 1.3932(16) ?
C2B H2B . 0.967(15) ?
C3B C4B . 1.4003(14) ?
C3B H3B . 0.969(15) ?
C4B C5B . 1.3995(14) ?
C4B N4B . 1.4197(13) ?
C5B C6B . 1.3943(15) ?
C5B H5B . 0.947(14) ?
C6B H6B . 0.975(15) ?
C7B O1B . 1.2366(13) ?
C7B N4B . 1.3607(13) ?
C7B C8B . 1.5115(15) ?
C8B H81B . 0.960(19) ?
C8B H82B . 0.95(2) ?
C8B H83B . 0.96(2) ?
N1B N2B . 1.2433(15) ?
N2B N3B . 1.1391(15) ?
N4B H4B . 0.892(15) ?

loop_
_geom_hbond_atom_site_label_D
_geom_hbond_atom_site_label_H
_geom_hbond_atom_site_label_A
_geom_hbond_site_symmetry_A
_geom_hbond_distance_DH
_geom_hbond_distance_HA
_geom_hbond_distance_DA
_geom_hbond_angle_DHA
N4A H4A O1B 8_765 0.900(16) 1.976(16) 2.8710(12) 172.5(14)
N4B H4B O1A . 0.892(15) 1.965(16) 2.8532(12) 173.2(14)

loop_
_geom_torsion_atom_site_label_1
_geom_torsion_atom_site_label_2
_geom_torsion_atom_site_label_3
_geom_torsion_atom_site_label_4
_geom_torsion_site_symmetry_1
_geom_torsion_site_symmetry_2
_geom_torsion_site_symmetry_3
_geom_torsion_site_symmetry_4
_geom_torsion
_geom_torsion_publ_flag
C6A C1A C2A C3A . . . . 1.18(16) ?
N1A C1A C2A C3A . . . . -179.33(10) ?
C1A C2A C3A C4A . . . . -0.23(16) ?
C2A C3A C4A C5A . . . . -0.87(16) ?
C2A C3A C4A N4A . . . . 178.37(10) ?
C3A C4A C5A C6A . . . . 1.03(16) ?
N4A C4A C5A C6A . . . . -178.16(10) ?
C2A C1A C6A C5A . . . . -1.02(17) ?
N1A C1A C6A C5A . . . . 179.52(10) ?
C4A C5A C6A C1A . . . . -0.09(17) ?
C2A C1A N1A N2A . . . . 170.09(10) ?
C6A C1A N1A N2A . . . . -10.43(17) ?
C1A N1A N2A N3A . . . . -18E1(8) ?
O1A C7A N4A C4A . . . . 1.59(17) ?
C8A C7A N4A C4A . . . . -178.79(10) ?
C5A C4A N4A C7A . . . . -13.17(17) ?
C3A C4A N4A C7A . . . . 167.63(10) ?
C6B C1B C2B C3B . . . . 0.91(16) ?
N1B C1B C2B C3B . . . . -179.60(10) ?
C1B C2B C3B C4B . . . . -0.40(16) ?
C2B C3B C4B C5B . . . . -0.07(16) ?
C2B C3B C4B N4B . . . . 178.53(10) ?
C3B C4B C5B C6B . . . . 0.03(15) ?
N4B C4B C5B C6B . . . . -178.49(10) ?
C4B C5B C6B C1B . . . . 0.47(16) ?
C2B C1B C6B C5B . . . . -0.95(16) ?
N1B C1B C6B C5B . . . . 179.60(10) ?
C6B C1B N1B N2B . . . . -8.57(17) ?
C2B C1B N1B N2B . . . . 171.95(10) ?
C1B N1B N2B N3B . . . . -177.9(9) ?
O1B C7B N4B C4B . . . . 2.44(17) ?
C8B C7B N4B C4B . . . . -176.83(10) ?
C5B C4B N4B C7B . . . . -33.00(16) ?
C3B C4B N4B C7B . . . . 148.45(10) ?
